data_7229958
loop_
_publ_author_name
'Ovsyannikov, A. S.'
'Ferlay, S.'
'Solovieva, S. E.'
'Antipin, I. S.'
'Konovalov, A. I.'
'Kyritsakas, N.'
'Hosseini, M. W.'

_publ_section_title
;
 Molecular tectonics: high dimensional coordination networks based on
 methylenecarboxylate-appended tetramercaptothiacalix[4]arene in the
 1,3-alternate conformation
;
_journal_issue 8
_journal_name_full CrystEngComm
_journal_page_first 1130
_journal_paper_doi 10.1039/C7CE02105D
_journal_volume 20
_journal_year 2018
_chemical_formula_moiety '2(C35 H39 Mn N2 O5 S4), 4(C5 H5 N), H2 O'
_chemical_formula_sum 'C90 H100 Mn2 N8 O11 S8'
_chemical_formula_weight 1836.13
_space_group_crystal_system monoclinic
_space_group_IT_number 15
_space_group_name_Hall '-C 2yc'
_space_group_name_H-M_alt 'C 1 2/c 1'
_symmetry_space_group_name_Hall '-C 2yc'
_symmetry_space_group_name_H-M 'C 1 2/c 1'
_atom_sites_solution_hydrogens mixed
_audit_creation_method SHELXL-2014/6
_audit_update_record
;
2017-07-18 deposited with the CCDC.
2018-01-11 downloaded from the CCDC.
;
_cell_angle_alpha 90
_cell_angle_beta 106.950(2)
_cell_angle_gamma 90
_cell_formula_units_Z 4
_cell_length_a 23.1233(11)
_cell_length_b 19.3037(10)
_cell_length_c 21.8209(12)
_cell_measurement_reflns_used 117000
_cell_measurement_temperature 173(2)
_cell_measurement_theta_max 25.
_cell_measurement_theta_min 2.5
_cell_volume 9317.0(8)
_computing_cell_refinement 'Bruker SAINT'
_computing_data_collection 'Bruker APEX2'
_computing_data_reduction 'Bruker SAINT'
_computing_molecular_graphics 'Bruker SHELXTL'
_computing_publication_material 'Bruker SHELXTL'
_computing_structure_refinement 'SHELXL-2014/6 (Sheldrick, 2014)'
_computing_structure_solution 'SHELXS-97 (Sheldrick, 2008)'
_diffrn_ambient_temperature 173(2)
_diffrn_measured_fraction_theta_full 1.000
_diffrn_measured_fraction_theta_max 0.990
_diffrn_measurement_device_type 'Bruker APEX-II CCD'
_diffrn_measurement_method '\f and \w scans'
_diffrn_radiation_monochromator graphite
_diffrn_radiation_source 'fine-focus sealed tube'
_diffrn_radiation_type MoK\a
_diffrn_radiation_wavelength 0.71073
_diffrn_reflns_av_R_equivalents 0.0450
_diffrn_reflns_av_unetI/netI 0.0324
_diffrn_reflns_Laue_measured_fraction_full 1.000
_diffrn_reflns_Laue_measured_fraction_max 0.990
_diffrn_reflns_limit_h_max 32
_diffrn_reflns_limit_h_min -29
_diffrn_reflns_limit_k_max 27
_diffrn_reflns_limit_k_min -27
_diffrn_reflns_limit_l_max 30
_diffrn_reflns_limit_l_min -30
_diffrn_reflns_number 117823
_diffrn_reflns_point_group_measured_fraction_full 1.000
_diffrn_reflns_point_group_measured_fraction_max 0.990
_diffrn_reflns_theta_full 25.242
_diffrn_reflns_theta_max 30.113
_diffrn_reflns_theta_min 1.400
_exptl_absorpt_coefficient_mu 0.511
_exptl_absorpt_correction_T_max 0.976
_exptl_absorpt_correction_T_min 0.971
_exptl_absorpt_correction_type multi-scan
_exptl_absorpt_process_details sadabs
_exptl_crystal_colour colorless
_exptl_crystal_density_diffrn 1.309
_exptl_crystal_description prism
_exptl_crystal_F_000 3848
_exptl_crystal_size_max 0.060
_exptl_crystal_size_mid 0.050
_exptl_crystal_size_min 0.050
_refine_diff_density_max 1.774
_refine_diff_density_min -1.231
_refine_diff_density_rms 0.095
_refine_ls_extinction_method none
_refine_ls_goodness_of_fit_ref 1.165
_refine_ls_hydrogen_treatment mixed
_refine_ls_matrix_type full
_refine_ls_number_parameters 536
_refine_ls_number_reflns 13616
_refine_ls_number_restraints 1
_refine_ls_restrained_S_all 1.165
_refine_ls_R_factor_all 0.0838
_refine_ls_R_factor_gt 0.0598
_refine_ls_shift/su_max 0.001
_refine_ls_shift/su_mean 0.000
_refine_ls_structure_factor_coef Fsqd
_refine_ls_weighting_details 'w=1/[\s^2^(Fo^2^)+(0.0733P)^2^+22.4638P] where P=(Fo^2^+2Fc^2^)/3'
_refine_ls_weighting_scheme calc
_refine_ls_wR_factor_gt 0.1586
_refine_ls_wR_factor_ref 0.1735
_reflns_Friedel_coverage 0.000
_reflns_number_gt 10326
_reflns_number_total 13616
_reflns_threshold_expression 'I > 2\s(I)'
_cod_data_source_file c7ce02105d1.cif
_cod_data_source_block e3373a_a
_cod_depositor_comments 'Adding full bibliography for 7229954--7229959.cif.'
_cod_database_code 7229958
_shelx_space_group_comment
;
The symmetry employed for this shelxl refinement is uniquely defined
by the following loop, which should always be used as a source of
symmetry information in preference to the above space-group names.
They are only intended as comments.
;
_shelx_estimated_absorpt_t_min 0.970
_shelx_estimated_absorpt_t_max 0.975
_shelxl_version_number 2014/6

loop_
_space_group_symop_operation_xyz
'x, y, z'
'-x, y, -z+1/2'
'x+1/2, y+1/2, z'
'-x+1/2, y+1/2, -z+1/2'
'-x, -y, -z'
'x, -y, z-1/2'
'-x+1/2, -y+1/2, -z'
'x+1/2, -y+1/2, z-1/2'

loop_
_atom_site_label
_atom_site_type_symbol
_atom_site_fract_x
_atom_site_fract_y
_atom_site_fract_z
_atom_site_U_iso_or_equiv
_atom_site_adp_type
_atom_site_occupancy
_atom_site_site_symmetry_order
_atom_site_calc_flag
_atom_site_refinement_flags_posn
_atom_site_refinement_flags_adp
_atom_site_refinement_flags_occupancy
Mn1 Mn 0.69961(2) 0.24446(2) 0.58043(2) 0.02227(10) Uani 1 1 d . . .
S1 S 0.5000 0.19156(4) 0.7500 0.02417(18) Uani 1 2 d S T P
C1 C 0.44932(11) 0.13454(12) 0.69585(11) 0.0203(4) Uani 1 1 d . . .
C2 C 0.46784(11) 0.09373(12) 0.65164(11) 0.0204(4) Uani 1 1 d . . .
C3 C 0.42373(11) 0.05016(12) 0.61147(11) 0.0208(4) Uani 1 1 d . . .
C4 C 0.36362(11) 0.05386(13) 0.61084(12) 0.0246(5) Uani 1 1 d . . .
H4 H 0.3346 0.0258 0.5816 0.029 Uiso 1 1 calc R U .
C5 C 0.34485(12) 0.09763(14) 0.65188(13) 0.0267(5) Uani 1 1 d . . .
C6 C 0.38902(12) 0.13593(13) 0.69538(13) 0.0251(5) Uani 1 1 d . . .
H6 H 0.3777 0.1640 0.7258 0.030 Uiso 1 1 calc R U .
S2 S 0.54305(3) 0.09974(3) 0.64723(3) 0.02455(14) Uani 1 1 d . . .
C7 C 0.52898(13) 0.12544(16) 0.56368(13) 0.0319(6) Uani 1 1 d . . .
H7A H 0.5363 0.0855 0.5385 0.038 Uiso 1 1 calc R U .
H7B H 0.4862 0.1396 0.5459 0.038 Uiso 1 1 calc R U .
C8 C 0.56985(12) 0.18501(14) 0.55786(13) 0.0282(5) Uani 1 1 d . . .
O1 O 0.62583(9) 0.17573(10) 0.58125(9) 0.0286(4) Uani 1 1 d . . .
O2 O 0.54529(11) 0.23809(13) 0.52977(15) 0.0527(7) Uani 1 1 d . . .
C9 C 0.27888(14) 0.10143(19) 0.65048(19) 0.0436(8) Uani 1 1 d . . .
C10 C 0.2530(3) 0.1681(4) 0.6249(5) 0.156(2) Uani 1 1 d . . .
H10A H 0.2108 0.1616 0.5993 0.234 Uiso 1 1 calc R U .
H10B H 0.2762 0.1876 0.5979 0.234 Uiso 1 1 calc R U .
H10C H 0.2546 0.1999 0.6604 0.234 Uiso 1 1 calc R U .
C11 C 0.2745(3) 0.0873(4) 0.7153(5) 0.156(2) Uani 1 1 d . . .
H11A H 0.2870 0.1285 0.7422 0.234 Uiso 1 1 calc R U .
H11B H 0.3010 0.0484 0.7341 0.234 Uiso 1 1 calc R U .
H11C H 0.2326 0.0756 0.7129 0.234 Uiso 1 1 calc R U .
C12 C 0.2403(3) 0.0452(4) 0.6105(5) 0.156(2) Uani 1 1 d . . .
H12A H 0.2565 -0.0003 0.6270 0.234 Uiso 1 1 calc R U .
H12B H 0.2407 0.0498 0.5659 0.234 Uiso 1 1 calc R U .
H12C H 0.1987 0.0495 0.6127 0.234 Uiso 1 1 calc R U .
S3 S 0.44035(3) -0.00980(3) 0.55706(3) 0.02194(13) Uani 1 1 d . . .
C13 C 0.48980(11) -0.06945(13) 0.60939(11) 0.0209(4) Uani 1 1 d . . .
C14 C 0.47128(11) -0.11293(12) 0.65219(11) 0.0194(4) Uani 1 1 d . . .
C15 C 0.51604(11) -0.15480(12) 0.69278(11) 0.0206(4) Uani 1 1 d . . .
C16 C 0.57405(12) -0.15776(13) 0.68634(12) 0.0241(5) Uani 1 1 d . . .
H16 H 0.6032 -0.1868 0.7143 0.029 Uiso 1 1 calc R U .
C17 C 0.59067(11) -0.11959(13) 0.64024(12) 0.0242(5) Uani 1 1 d . . .
C18 C 0.54771(11) -0.07425(13) 0.60309(12) 0.0230(5) Uani 1 1 d . . .
H18 H 0.5583 -0.0458 0.5725 0.028 Uiso 1 1 calc R U .
S4 S 0.39406(3) -0.11906(3) 0.65084(3) 0.02259(13) Uani 1 1 d . . .
C19 C 0.36939(14) -0.1661(2) 0.57574(16) 0.0431(8) Uani 1 1 d . . .
H19A H 0.3818 -0.1400 0.5426 0.052 Uiso 1 1 calc R U .
H19B H 0.3901 -0.2115 0.5811 0.052 Uiso 1 1 calc R U .
C20 C 0.30176(11) -0.17787(13) 0.55243(12) 0.0236(5) Uani 1 1 d . . .
O3 O 0.27899(9) -0.18484(10) 0.49342(9) 0.0304(4) Uani 1 1 d . . .
O4 O 0.27292(8) -0.18189(10) 0.59294(9) 0.0273(4) Uani 1 1 d . . .
C21 C 0.65290(13) -0.12613(17) 0.62903(15) 0.0351(6) Uani 1 1 d . . .
C22 C 0.6792(2) -0.0558(3) 0.6258(5) 0.127(3) Uani 1 1 d . . .
H22A H 0.6875 -0.0332 0.6677 0.190 Uiso 1 1 calc R U .
H22B H 0.6503 -0.0279 0.5934 0.190 Uiso 1 1 calc R U .
H22C H 0.7169 -0.0605 0.6142 0.190 Uiso 1 1 calc R U .
C23 C 0.6442(2) -0.1612(4) 0.5641(3) 0.092(2) Uani 1 1 d . . .
H23A H 0.6834 -0.1654 0.5556 0.138 Uiso 1 1 calc R U .
H23B H 0.6168 -0.1333 0.5304 0.138 Uiso 1 1 calc R U .
H23C H 0.6268 -0.2074 0.5648 0.138 Uiso 1 1 calc R U .
C24 C 0.69589(18) -0.1689(3) 0.6799(2) 0.0795(17) Uani 1 1 d . . .
H24A H 0.7358 -0.1689 0.6727 0.119 Uiso 1 1 calc R U .
H24B H 0.6808 -0.2166 0.6780 0.119 Uiso 1 1 calc R U .
H24C H 0.6991 -0.1492 0.7221 0.119 Uiso 1 1 calc R U .
S5 S 0.5000 -0.21195(4) 0.7500 0.02469(18) Uani 1 2 d S T P
N1 N 0.76765(11) 0.17297(12) 0.64614(11) 0.0288(5) Uani 1 1 d . . .
C25 C 0.81755(15) 0.19646(16) 0.68774(15) 0.0406(7) Uani 1 1 d . . .
H25 H 0.8207 0.2448 0.6962 0.049 Uiso 1 1 calc R U .
C26 C 0.86504(16) 0.15468(19) 0.71942(19) 0.0517(9) Uani 1 1 d . . .
H26 H 0.8995 0.1735 0.7500 0.062 Uiso 1 1 calc R U .
C27 C 0.86148(16) 0.08470(19) 0.7058(2) 0.0533(10) Uani 1 1 d . . .
H27 H 0.8937 0.0545 0.7265 0.064 Uiso 1 1 calc R U .
C28 C 0.81085(17) 0.05975(17) 0.6619(2) 0.0507(9) Uani 1 1 d . . .
H28 H 0.8075 0.0119 0.6512 0.061 Uiso 1 1 calc R U .
C29 C 0.76479(16) 0.10485(16) 0.63353(17) 0.0410(7) Uani 1 1 d . . .
H29 H 0.7294 0.0870 0.6037 0.049 Uiso 1 1 calc R U .
N2 N 0.67515(11) 0.30683(12) 0.66081(11) 0.0282(5) Uani 1 1 d . . .
C30 C 0.63656(16) 0.28299(16) 0.69073(15) 0.0382(7) Uani 1 1 d . . .
H30 H 0.6255 0.2355 0.6858 0.046 Uiso 1 1 calc R U .
C31 C 0.61182(18) 0.32371(18) 0.72848(18) 0.0478(9) Uani 1 1 d . . .
H31 H 0.5848 0.3042 0.7493 0.057 Uiso 1 1 calc R U .
C32 C 0.62652(18) 0.39231(18) 0.73565(19) 0.0469(8) Uani 1 1 d . . .
H32 H 0.6096 0.4216 0.7610 0.056 Uiso 1 1 calc R U .
C33 C 0.66646(19) 0.41796(17) 0.7053(2) 0.0511(9) Uani 1 1 d . . .
H33 H 0.6776 0.4655 0.7091 0.061 Uiso 1 1 calc R U .
C34 C 0.68988(16) 0.37386(16) 0.66929(16) 0.0394(7) Uani 1 1 d . . .
H34 H 0.7181 0.3919 0.6493 0.047 Uiso 1 1 calc R U .
O5 O 0.63404(10) 0.30990(11) 0.51187(11) 0.0380(5) Uani 1 1 d . . .
C35 C 0.6364(2) 0.3792(2) 0.4936(3) 0.0715(14) Uani 1 1 d . . .
H35A H 0.6181 0.4087 0.5193 0.107 Uiso 1 1 calc R U .
H35B H 0.6142 0.3843 0.4481 0.107 Uiso 1 1 calc R U .
H35C H 0.6787 0.3928 0.5005 0.107 Uiso 1 1 calc R U .
N3 N 0.6553(3) 0.6081(3) 0.4175(3) 0.1042(17) Uani 1 1 d . . .
C36 C 0.6639(3) 0.6761(4) 0.4290(3) 0.100(2) Uani 1 1 d . . .
H36 H 0.7041 0.6927 0.4460 0.119 Uiso 1 1 calc R U .
C37 C 0.6171(3) 0.7231(3) 0.4174(2) 0.0786(14) Uani 1 1 d . . .
H37 H 0.6248 0.7709 0.4267 0.094 Uiso 1 1 calc R U .
C38 C 0.5603(3) 0.6997(3) 0.3924(2) 0.0735(13) Uani 1 1 d . . .
H38 H 0.5271 0.7309 0.3840 0.088 Uiso 1 1 calc R U .
C39 C 0.5509(3) 0.6318(3) 0.3796(3) 0.0816(15) Uani 1 1 d . . .
H39 H 0.5111 0.6148 0.3609 0.098 Uiso 1 1 calc R U .
C40 C 0.5988(3) 0.5873(3) 0.3936(3) 0.0824(15) Uani 1 1 d . . .
H40 H 0.5912 0.5393 0.3857 0.099 Uiso 1 1 calc R U .
N4 N 0.4836(2) 0.4348(3) 0.35403(19) 0.0766(12) Uani 1 1 d . . .
C41 C 0.4576(3) 0.4605(3) 0.3948(3) 0.0844(16) Uani 1 1 d . . .
H41 H 0.4480 0.5085 0.3923 0.101 Uiso 1 1 calc R U .
C42 C 0.4435(3) 0.4213(3) 0.4413(3) 0.0871(17) Uani 1 1 d . . .
H42 H 0.4250 0.4418 0.4704 0.105 Uiso 1 1 calc R U .
C43 C 0.4569(2) 0.3518(3) 0.4443(3) 0.0778(15) Uani 1 1 d . . .
H43 H 0.4474 0.3231 0.4754 0.093 Uiso 1 1 calc R U .
C44 C 0.4840(2) 0.3248(3) 0.4025(2) 0.0703(13) Uani 1 1 d . . .
H44 H 0.4939 0.2770 0.4036 0.084 Uiso 1 1 calc R U .
C45 C 0.4966(2) 0.3677(3) 0.3588(2) 0.0718(13) Uani 1 1 d . . .
H45 H 0.5159 0.3485 0.3298 0.086 Uiso 1 1 calc R U .
O6 O 0.5000 0.5173(2) 0.2500 0.0652(11) Uani 1 2 d DS T P
H6C H 0.501(3) 0.491(2) 0.2826(18) 0.088 Uiso 1 1 d D U .

loop_
_atom_site_aniso_label
_atom_site_aniso_U_11
_atom_site_aniso_U_22
_atom_site_aniso_U_33
_atom_site_aniso_U_23
_atom_site_aniso_U_13
_atom_site_aniso_U_12
Mn1 0.01863(19) 0.02481(19) 0.02391(18) -0.00017(14) 0.00704(14) -0.00401(14)
S1 0.0265(4) 0.0175(4) 0.0293(4) 0.000 0.0093(3) 0.000
C1 0.0209(11) 0.0193(10) 0.0219(11) 0.0039(8) 0.0079(9) 0.0010(8)
C2 0.0183(11) 0.0230(11) 0.0219(11) 0.0048(8) 0.0090(9) 0.0010(9)
C3 0.0190(11) 0.0237(11) 0.0211(10) 0.0033(8) 0.0077(9) 0.0011(9)
C4 0.0183(12) 0.0278(12) 0.0279(12) 0.0003(9) 0.0072(9) -0.0005(9)
C5 0.0206(12) 0.0278(12) 0.0348(13) 0.0060(10) 0.0131(10) 0.0036(10)
C6 0.0255(13) 0.0234(11) 0.0309(12) 0.0027(9) 0.0150(10) 0.0050(9)
S2 0.0168(3) 0.0350(3) 0.0236(3) -0.0014(2) 0.0085(2) -0.0031(2)
C7 0.0309(14) 0.0434(15) 0.0242(12) -0.0007(11) 0.0121(11) -0.0156(12)
C8 0.0255(13) 0.0335(13) 0.0289(13) -0.0013(10) 0.0131(10) -0.0067(10)
O1 0.0235(9) 0.0299(9) 0.0346(10) -0.0005(8) 0.0117(8) -0.0056(7)
O2 0.0283(12) 0.0459(13) 0.0827(19) 0.0227(13) 0.0141(12) 0.0004(10)
C9 0.0223(15) 0.0495(18) 0.068(2) -0.0088(16) 0.0263(15) 0.0001(13)
C10 0.0438(19) 0.141(4) 0.297(7) -0.032(4) 0.072(3) -0.021(2)
C11 0.0438(19) 0.141(4) 0.297(7) -0.032(4) 0.072(3) -0.021(2)
C12 0.0438(19) 0.141(4) 0.297(7) -0.032(4) 0.072(3) -0.021(2)
S3 0.0204(3) 0.0277(3) 0.0181(3) -0.0004(2) 0.0062(2) 0.0015(2)
C13 0.0177(11) 0.0246(11) 0.0204(10) -0.0032(8) 0.0056(9) 0.0008(9)
C14 0.0183(11) 0.0216(10) 0.0184(10) -0.0058(8) 0.0055(8) -0.0027(8)
C15 0.0230(12) 0.0179(10) 0.0215(10) -0.0037(8) 0.0078(9) -0.0019(9)
C16 0.0209(12) 0.0240(11) 0.0267(12) -0.0024(9) 0.0057(9) 0.0025(9)
C17 0.0187(12) 0.0280(12) 0.0267(12) -0.0040(9) 0.0077(9) -0.0012(9)
C18 0.0196(12) 0.0276(11) 0.0239(11) -0.0007(9) 0.0096(9) -0.0013(9)
S4 0.0175(3) 0.0309(3) 0.0209(3) -0.0030(2) 0.0079(2) -0.0037(2)
C19 0.0253(15) 0.066(2) 0.0419(16) -0.0309(16) 0.0161(13) -0.0167(14)
C20 0.0220(12) 0.0222(11) 0.0284(12) -0.0044(9) 0.0104(10) -0.0065(9)
O3 0.0281(10) 0.0373(10) 0.0260(9) -0.0038(8) 0.0083(8) -0.0025(8)
O4 0.0237(9) 0.0329(10) 0.0284(9) -0.0050(7) 0.0124(7) -0.0087(7)
C21 0.0200(13) 0.0450(16) 0.0431(16) 0.0045(13) 0.0134(12) 0.0027(12)
C22 0.041(3) 0.065(3) 0.289(10) 0.032(5) 0.074(4) 0.000(2)
C23 0.047(3) 0.167(6) 0.072(3) -0.041(4) 0.030(2) 0.014(3)
C24 0.033(2) 0.134(5) 0.076(3) 0.038(3) 0.023(2) 0.034(3)
S5 0.0306(5) 0.0170(4) 0.0292(4) 0.000 0.0131(4) 0.000
N1 0.0277(12) 0.0296(11) 0.0274(11) 0.0032(9) 0.0055(9) -0.0009(9)
C25 0.0437(18) 0.0323(14) 0.0368(15) 0.0010(12) -0.0022(13) -0.0017(13)
C26 0.0336(17) 0.0469(19) 0.060(2) 0.0107(16) -0.0087(15) -0.0040(14)
C27 0.0335(18) 0.0430(18) 0.078(3) 0.0195(18) 0.0080(17) 0.0072(14)
C28 0.049(2) 0.0291(15) 0.070(2) 0.0067(15) 0.0117(18) 0.0029(14)
C29 0.0405(18) 0.0309(14) 0.0463(18) 0.0032(13) 0.0045(14) -0.0067(13)
N2 0.0293(12) 0.0265(10) 0.0311(11) -0.0016(9) 0.0125(9) -0.0027(9)
C30 0.053(2) 0.0306(14) 0.0384(15) -0.0049(12) 0.0254(14) -0.0131(13)
C31 0.059(2) 0.0435(17) 0.055(2) -0.0117(15) 0.0392(18) -0.0163(16)
C32 0.055(2) 0.0399(17) 0.057(2) -0.0128(15) 0.0340(18) -0.0026(15)
C33 0.068(3) 0.0271(14) 0.072(2) -0.0094(15) 0.043(2) -0.0088(15)
C34 0.0446(18) 0.0324(14) 0.0488(18) -0.0075(13) 0.0253(15) -0.0107(13)
O5 0.0303(11) 0.0360(11) 0.0447(12) 0.0111(9) 0.0063(9) -0.0035(9)
C35 0.048(2) 0.043(2) 0.107(4) 0.031(2) -0.004(2) -0.0026(17)
N3 0.087(4) 0.103(4) 0.123(5) 0.014(3) 0.031(3) 0.021(3)
C36 0.075(4) 0.098(5) 0.115(5) 0.017(4) 0.012(4) -0.010(3)
C37 0.107(4) 0.066(3) 0.063(3) 0.004(2) 0.027(3) -0.007(3)
C38 0.084(4) 0.076(3) 0.070(3) 0.014(2) 0.038(3) 0.018(3)
C39 0.079(4) 0.081(4) 0.081(4) -0.001(3) 0.018(3) -0.002(3)
C40 0.096(4) 0.069(3) 0.085(4) -0.008(3) 0.031(3) 0.001(3)
N4 0.080(3) 0.094(3) 0.052(2) 0.013(2) 0.014(2) -0.025(2)
C41 0.093(4) 0.077(3) 0.081(4) 0.024(3) 0.023(3) 0.016(3)
C42 0.088(4) 0.104(4) 0.080(4) 0.020(3) 0.040(3) 0.020(3)
C43 0.076(3) 0.085(4) 0.068(3) 0.025(3) 0.014(3) -0.015(3)
C44 0.071(3) 0.063(3) 0.062(3) -0.002(2) -0.004(2) -0.008(2)
C45 0.066(3) 0.097(4) 0.048(2) -0.016(2) 0.010(2) -0.015(3)
O6 0.074(3) 0.063(3) 0.063(3) 0.000 0.028(2) 0.000

loop_
_atom_type_symbol
_atom_type_description
_atom_type_scat_dispersion_real
_atom_type_scat_dispersion_imag
_atom_type_scat_source
C C 0.0033 0.0016 'International Tables Vol C Tables 4.2.6.8 and 6.1.1.4'
H H 0.0000 0.0000 'International Tables Vol C Tables 4.2.6.8 and 6.1.1.4'
N N 0.0061 0.0033 'International Tables Vol C Tables 4.2.6.8 and 6.1.1.4'
O O 0.0106 0.0060 'International Tables Vol C Tables 4.2.6.8 and 6.1.1.4'
S S 0.1246 0.1234 'International Tables Vol C Tables 4.2.6.8 and 6.1.1.4'
Mn Mn 0.3368 0.7283 'International Tables Vol C Tables 4.2.6.8 and 6.1.1.4'

loop_
_geom_angle_atom_site_label_1
_geom_angle_atom_site_label_2
_geom_angle_atom_site_label_3
_geom_angle
_geom_angle_site_symmetry_1
_geom_angle_site_symmetry_3
O3 Mn1 O1 91.85(8) 5_656 .
O3 Mn1 O4 95.91(7) 5_656 3
O1 Mn1 O4 171.82(7) . 3
O3 Mn1 O5 93.52(8) 5_656 .
O1 Mn1 O5 88.21(8) . .
O4 Mn1 O5 93.89(8) 3 .
O3 Mn1 N1 83.06(8) 5_656 .
O1 Mn1 N1 91.44(8) . .
O4 Mn1 N1 86.94(8) 3 .
O5 Mn1 N1 176.55(9) . .
O3 Mn1 N2 178.68(8) 5_656 .
O1 Mn1 N2 86.88(8) . .
O4 Mn1 N2 85.34(8) 3 .
O5 Mn1 N2 86.82(9) . .
N1 Mn1 N2 96.59(9) . .
C1 S1 C1 103.68(15) . 2_656
C6 C1 C2 120.7(2) . .
C6 C1 S1 117.19(19) . .
C2 C1 S1 121.89(19) . .
C1 C2 C3 116.8(2) . .
C1 C2 S2 120.03(19) . .
C3 C2 S2 123.21(18) . .
C4 C3 C2 121.0(2) . .
C4 C3 S3 115.95(19) . .
C2 C3 S3 122.97(18) . .
C3 C4 C5 121.7(2) . .
C3 C4 H4 119.2 . .
C5 C4 H4 119.2 . .
C6 C5 C4 117.3(2) . .
C6 C5 C9 121.5(3) . .
C4 C5 C9 121.1(3) . .
C5 C6 C1 122.1(2) . .
C5 C6 H6 119.0 . .
C1 C6 H6 119.0 . .
C2 S2 C7 100.37(12) . .
C8 C7 S2 110.83(19) . .
C8 C7 H7A 109.5 . .
S2 C7 H7A 109.5 . .
C8 C7 H7B 109.5 . .
S2 C7 H7B 109.5 . .
H7A C7 H7B 108.1 . .
O2 C8 O1 125.8(3) . .
O2 C8 C7 117.4(3) . .
O1 C8 C7 116.8(3) . .
C8 O1 Mn1 129.00(18) . .
C10 C9 C11 113.3(5) . .
C10 C9 C12 107.8(5) . .
C11 C9 C12 103.1(5) . .
C10 C9 C5 110.4(3) . .
C11 C9 C5 108.8(4) . .
C12 C9 C5 113.4(3) . .
C9 C10 H10A 109.5 . .
C9 C10 H10B 109.5 . .
H10A C10 H10B 109.5 . .
C9 C10 H10C 109.5 . .
H10A C10 H10C 109.5 . .
H10B C10 H10C 109.5 . .
C9 C11 H11A 109.5 . .
C9 C11 H11B 109.5 . .
H11A C11 H11B 109.5 . .
C9 C11 H11C 109.5 . .
H11A C11 H11C 109.5 . .
H11B C11 H11C 109.5 . .
C9 C12 H12A 109.5 . .
C9 C12 H12B 109.5 . .
H12A C12 H12B 109.5 . .
C9 C12 H12C 109.5 . .
H12A C12 H12C 109.5 . .
H12B C12 H12C 109.5 . .
C3 S3 C13 102.47(11) . .
C18 C13 C14 120.9(2) . .
C18 C13 S3 115.90(19) . .
C14 C13 S3 123.11(18) . .
C15 C14 C13 116.7(2) . .
C15 C14 S4 121.52(18) . .
C13 C14 S4 121.64(18) . .
C16 C15 C14 121.0(2) . .
C16 C15 S5 116.69(19) . .
C14 C15 S5 122.11(18) . .
C17 C16 C15 122.0(2) . .
C17 C16 H16 119.0 . .
C15 C16 H16 119.0 . .
C16 C17 C18 117.0(2) . .
C16 C17 C21 122.9(2) . .
C18 C17 C21 120.1(2) . .
C13 C18 C17 121.9(2) . .
C13 C18 H18 119.0 . .
C17 C18 H18 119.0 . .
C14 S4 C19 95.62(12) . .
C20 C19 S4 113.6(2) . .
C20 C19 H19A 108.8 . .
S4 C19 H19A 108.8 . .
C20 C19 H19B 108.8 . .
S4 C19 H19B 108.8 . .
H19A C19 H19B 107.7 . .
O3 C20 O4 124.7(2) . .
O3 C20 C19 116.5(2) . .
O4 C20 C19 118.8(2) . .
C20 O3 Mn1 135.25(18) . 5_656
C20 O4 Mn1 120.54(16) . 3_445
C22 C21 C24 110.1(4) . .
C22 C21 C23 107.7(5) . .
C24 C21 C23 108.7(4) . .
C22 C21 C17 110.2(3) . .
C24 C21 C17 112.1(3) . .
C23 C21 C17 107.9(3) . .
C21 C22 H22A 109.5 . .
C21 C22 H22B 109.5 . .
H22A C22 H22B 109.5 . .
C21 C22 H22C 109.5 . .
H22A C22 H22C 109.5 . .
H22B C22 H22C 109.5 . .
C21 C23 H23A 109.5 . .
C21 C23 H23B 109.5 . .
H23A C23 H23B 109.5 . .
C21 C23 H23C 109.5 . .
H23A C23 H23C 109.5 . .
H23B C23 H23C 109.5 . .
C21 C24 H24A 109.5 . .
C21 C24 H24B 109.5 . .
H24A C24 H24B 109.5 . .
C21 C24 H24C 109.5 . .
H24A C24 H24C 109.5 . .
H24B C24 H24C 109.5 . .
C15 S5 C15 103.62(15) . 2_656
C25 N1 C29 117.2(3) . .
C25 N1 Mn1 122.1(2) . .
C29 N1 Mn1 119.0(2) . .
N1 C25 C26 123.6(3) . .
N1 C25 H25 118.2 . .
C26 C25 H25 118.2 . .
C25 C26 C27 118.5(3) . .
C25 C26 H26 120.8 . .
C27 C26 H26 120.8 . .
C28 C27 C26 118.8(3) . .
C28 C27 H27 120.6 . .
C26 C27 H27 120.6 . .
C27 C28 C29 119.1(3) . .
C27 C28 H28 120.5 . .
C29 C28 H28 120.5 . .
N1 C29 C28 122.9(3) . .
N1 C29 H29 118.6 . .
C28 C29 H29 118.6 . .
C30 N2 C34 116.5(3) . .
C30 N2 Mn1 122.34(19) . .
C34 N2 Mn1 119.78(19) . .
N2 C30 C31 123.4(3) . .
N2 C30 H30 118.3 . .
C31 C30 H30 118.3 . .
C32 C31 C30 119.3(3) . .
C32 C31 H31 120.4 . .
C30 C31 H31 120.4 . .
C31 C32 C33 118.3(3) . .
C31 C32 H32 120.9 . .
C33 C32 H32 120.9 . .
C34 C33 C32 119.0(3) . .
C34 C33 H33 120.5 . .
C32 C33 H33 120.5 . .
N2 C34 C33 123.6(3) . .
N2 C34 H34 118.2 . .
C33 C34 H34 118.2 . .
C35 O5 Mn1 131.8(2) . .
O5 C35 H35A 109.5 . .
O5 C35 H35B 109.5 . .
H35A C35 H35B 109.5 . .
O5 C35 H35C 109.5 . .
H35A C35 H35C 109.5 . .
H35B C35 H35C 109.5 . .
C40 N3 C36 116.6(6) . .
N3 C36 C37 123.0(6) . .
N3 C36 H36 118.5 . .
C37 C36 H36 118.5 . .
C38 C37 C36 118.4(5) . .
C38 C37 H37 120.8 . .
C36 C37 H37 120.8 . .
C39 C38 C37 119.3(5) . .
C39 C38 H38 120.3 . .
C37 C38 H38 120.3 . .
C38 C39 C40 119.8(6) . .
C38 C39 H39 120.1 . .
C40 C39 H39 120.1 . .
N3 C40 C39 122.9(6) . .
N3 C40 H40 118.6 . .
C39 C40 H40 118.6 . .
C41 N4 C45 117.1(4) . .
N4 C41 C42 123.1(5) . .
N4 C41 H41 118.5 . .
C42 C41 H41 118.5 . .
C43 C42 C41 118.3(6) . .
C43 C42 H42 120.9 . .
C41 C42 H42 120.9 . .
C44 C43 C42 119.0(5) . .
C44 C43 H43 120.5 . .
C42 C43 H43 120.5 . .
C43 C44 C45 118.4(5) . .
C43 C44 H44 120.8 . .
C45 C44 H44 120.8 . .
N4 C45 C44 124.1(5) . .
N4 C45 H45 118.0 . .
C44 C45 H45 118.0 . .

loop_
_geom_bond_atom_site_label_1
_geom_bond_atom_site_label_2
_geom_bond_distance
_geom_bond_site_symmetry_2
Mn1 O3 2.1521(19) 5_656
Mn1 O1 2.1654(19) .
Mn1 O4 2.1679(18) 3
Mn1 O5 2.193(2) .
Mn1 N1 2.263(2) .
Mn1 N2 2.329(2) .
S1 C1 1.782(2) .
S1 C1 1.782(2) 2_656
C1 C6 1.392(4) .
C1 C2 1.406(3) .
C2 C3 1.412(3) .
C2 S2 1.773(2) .
C3 C4 1.388(3) .
C3 S3 1.779(2) .
C4 C5 1.389(4) .
C4 H4 0.9500 .
C5 C6 1.388(4) .
C5 C9 1.519(4) .
C6 H6 0.9500 .
S2 C7 1.825(3) .
C7 C8 1.517(4) .
C7 H7A 0.9900 .
C7 H7B 0.9900 .
C8 O2 1.243(4) .
C8 O1 1.258(3) .
C9 C10 1.460(9) .
C9 C11 1.473(11) .
C9 C12 1.510(8) .
C10 H10A 0.9800 .
C10 H10B 0.9800 .
C10 H10C 0.9800 .
C11 H11A 0.9800 .
C11 H11B 0.9800 .
C11 H11C 0.9800 .
C12 H12A 0.9800 .
C12 H12B 0.9800 .
C12 H12C 0.9800 .
S3 C13 1.782(2) .
C13 C18 1.388(3) .
C13 C14 1.412(3) .
C14 C15 1.405(3) .
C14 S4 1.781(2) .
C15 C16 1.390(4) .
C15 S5 1.784(2) .
C16 C17 1.388(4) .
C16 H16 0.9500 .
C17 C18 1.393(4) .
C17 C21 1.533(4) .
C18 H18 0.9500 .
S4 C19 1.814(3) .
C19 C20 1.514(4) .
C19 H19A 0.9900 .
C19 H19B 0.9900 .
C20 O3 1.248(3) .
C20 O4 1.255(3) .
O3 Mn1 2.1520(19) 5_656
O4 Mn1 2.1679(18) 3_445
C21 C22 1.497(6) .
C21 C24 1.503(5) .
C21 C23 1.530(6) .
C22 H22A 0.9800 .
C22 H22B 0.9800 .
C22 H22C 0.9800 .
C23 H23A 0.9800 .
C23 H23B 0.9800 .
C23 H23C 0.9800 .
C24 H24A 0.9800 .
C24 H24B 0.9800 .
C24 H24C 0.9800 .
S5 C15 1.784(2) 2_656
N1 C25 1.323(4) .
N1 C29 1.341(4) .
C25 C26 1.375(5) .
C25 H25 0.9500 .
C26 C27 1.381(5) .
C26 H26 0.9500 .
C27 C28 1.365(5) .
C27 H27 0.9500 .
C28 C29 1.375(5) .
C28 H28 0.9500 .
C29 H29 0.9500 .
N2 C30 1.332(4) .
N2 C34 1.337(4) .
C30 C31 1.378(4) .
C30 H30 0.9500 .
C31 C32 1.365(5) .
C31 H31 0.9500 .
C32 C33 1.376(5) .
C32 H32 0.9500 .
C33 C34 1.372(5) .
C33 H33 0.9500 .
C34 H34 0.9500 .
O5 C35 1.401(4) .
C35 H35A 0.9800 .
C35 H35B 0.9800 .
C35 H35C 0.9800 .
N3 C40 1.319(8) .
N3 C36 1.341(8) .
C36 C37 1.377(8) .
C36 H36 0.9500 .
C37 C38 1.346(8) .
C37 H37 0.9500 .
C38 C39 1.346(8) .
C38 H38 0.9500 .
C39 C40 1.363(8) .
C39 H39 0.9500 .
C40 H40 0.9500 .
N4 C41 1.309(7) .
N4 C45 1.327(7) .
C41 C42 1.379(8) .
C41 H41 0.9500 .
C42 C43 1.375(8) .
C42 H42 0.9500 .
C43 C44 1.352(8) .
C43 H43 0.9500 .
C44 C45 1.356(7) .
C44 H44 0.9500 .
C45 H45 0.9500 .
O6 H6C 0.870(19) .
